data_4124970
loop_
_publ_author_name
'Kane, Christopher M.'
'Banisafar, Arash'
'Dougherty, Timothy P.'
'Barbour, Leonard J.'
'Holman, K. Travis'

_publ_section_title
;
 Enclathration and Confinement of Small Gases by the Intrinsically 0D
 Porous Molecular Solid, Me,H,SiMe2.
;
_journal_issue 13
_journal_name_full 'Journal of the American Chemical Society'
_journal_page_first 4377
_journal_page_last 4392
_journal_paper_doi 10.1021/jacs.5b11395
_journal_volume 138
_journal_year 2016
_chemical_formula_moiety 'C40 H48 O8 Si4, 0.23(N2)'
_chemical_formula_sum 'C40 H48 N0.46 O8 Si4'
_chemical_formula_weight 775.59
_space_group_crystal_system monoclinic
_space_group_IT_number 15
_space_group_name_Hall '-C 2yc'
_space_group_name_H-M_alt 'C 1 2/c 1'
_symmetry_space_group_name_Hall '-C 2yc'
_symmetry_space_group_name_H-M 'C 1 2/c 1'
_atom_sites_solution_hydrogens geom
_audit_creation_method SHELXL-2014/7
_cell_angle_alpha 90
_cell_angle_beta 100.429(5)
_cell_angle_gamma 90
_cell_formula_units_Z 8
_cell_length_a 23.925(10)
_cell_length_b 8.351(4)
_cell_length_c 42.160(17)
_cell_measurement_reflns_used 8502
_cell_measurement_temperature 100(2)
_cell_measurement_theta_max 27.80
_cell_measurement_theta_min 2.37
_cell_volume 8284(6)
_computing_cell_refinement 'SAINT, Bruker 2001'
_computing_data_collection 'SMART (Bruker, 2001)'
_computing_data_reduction SAINT
_computing_molecular_graphics 'X-SEED (Barbour, 2001)'
_computing_publication_material 'X-SEED and POV-RAY'
_computing_structure_refinement 'SHELXL-2014/7 (Sheldrick, 2014)'
_computing_structure_solution 'SHELXS-97 (Sheldrick, 2008)'
_diffrn_ambient_temperature 100(2)
_diffrn_measured_fraction_theta_full 0.999
_diffrn_measured_fraction_theta_max 0.967
_diffrn_measurement_device_type 'Siemens SMART, Bruker APEXII CCD'
_diffrn_measurement_method '\f and \w scans'
_diffrn_radiation_type MoK\a
_diffrn_radiation_wavelength 0.71073
_diffrn_reflns_av_R_equivalents 0.0378
_diffrn_reflns_av_unetI/netI 0.0388
_diffrn_reflns_Laue_measured_fraction_full 0.999
_diffrn_reflns_Laue_measured_fraction_max 0.967
_diffrn_reflns_limit_h_max 31
_diffrn_reflns_limit_h_min -31
_diffrn_reflns_limit_k_max 10
_diffrn_reflns_limit_k_min -10
_diffrn_reflns_limit_l_max 54
_diffrn_reflns_limit_l_min -55
_diffrn_reflns_number 30833
_diffrn_reflns_point_group_measured_fraction_full 0.999
_diffrn_reflns_point_group_measured_fraction_max 0.967
_diffrn_reflns_theta_full 25.000
_diffrn_reflns_theta_max 27.985
_diffrn_reflns_theta_min 1.731
_diffrn_source 'fine-focus sealed tube'
_exptl_absorpt_coefficient_mu 0.193
_exptl_absorpt_correction_type multi-scan
_exptl_absorpt_process_details '(SADABS, Bruker, 2001)'
_exptl_crystal_colour colorless
_exptl_crystal_density_diffrn 1.244
_exptl_crystal_description prism
_exptl_crystal_F_000 3290
_exptl_crystal_size_max 0.900
_exptl_crystal_size_mid 0.260
_exptl_crystal_size_min 0.080
_exptl_transmission_factor_max 0.7457
_exptl_transmission_factor_min 0.6502
_refine_diff_density_max 0.444
_refine_diff_density_min -0.320
_refine_diff_density_rms 0.056
_refine_ls_extinction_method none
_refine_ls_goodness_of_fit_ref 1.040
_refine_ls_hydrogen_treatment constr
_refine_ls_matrix_type full
_refine_ls_number_parameters 489
_refine_ls_number_reflns 9649
_refine_ls_number_restraints 0
_refine_ls_restrained_S_all 1.040
_refine_ls_R_factor_all 0.0617
_refine_ls_R_factor_gt 0.0438
_refine_ls_shift/su_max 0.001
_refine_ls_shift/su_mean 0.000
_refine_ls_structure_factor_coef Fsqd
_refine_ls_weighting_details 'w=1/[\s^2^(Fo^2^)+(0.0570P)^2^+4.8609P] where P=(Fo^2^+2Fc^2^)/3'
_refine_ls_weighting_scheme calc
_refine_ls_wR_factor_gt 0.1054
_refine_ls_wR_factor_ref 0.1122
_reflns_Friedel_coverage 0.000
_reflns_number_gt 7515
_reflns_number_total 9649
_reflns_threshold_expression 'I > 2\s(I)'
_cod_data_source_file ja5b11395_si_008.cif
_cod_data_source_block 13201
_cod_depositor_comments 'Adding full bibliography for 4124955--4124994.cif.'
_cod_database_code 4124970
_shelx_shelxl_version_number 2014/7
_shelx_space_group_comment
;
The symmetry employed for this shelxl refinement is uniquely defined
by the following loop, which should always be used as a source of
symmetry information in preference to the above space-group names.
They are only intended as comments.
;
_shelx_estimated_absorpt_t_min 0.845
_shelx_estimated_absorpt_t_max 0.985

loop_
_space_group_symop_operation_xyz
'x, y, z'
'-x, y, -z+1/2'
'x+1/2, y+1/2, z'
'-x+1/2, y+1/2, -z+1/2'
'-x, -y, -z'
'x, -y, z-1/2'
'-x+1/2, -y+1/2, -z'
'x+1/2, -y+1/2, z-1/2'

loop_
_atom_site_label
_atom_site_type_symbol
_atom_site_fract_x
_atom_site_fract_y
_atom_site_fract_z
_atom_site_U_iso_or_equiv
_atom_site_adp_type
_atom_site_occupancy
_atom_site_site_symmetry_order
_atom_site_calc_flag
_atom_site_refinement_flags_posn
_atom_site_refinement_flags_adp
_atom_site_refinement_flags_occupancy
Si1 Si 0.37915(2) 0.22283(6) 0.22210(2) 0.02177(12) Uani 1 1 d . . .
Si2 Si 0.41041(2) 0.41811(6) 0.07044(2) 0.02039(11) Uani 1 1 d . . .
Si3 Si 0.11131(2) 0.50926(6) 0.04048(2) 0.02381(12) Uani 1 1 d . . .
Si4 Si 0.08550(2) 0.26848(6) 0.18870(2) 0.02367(12) Uani 1 1 d . . .
O1 O 0.15630(5) 0.43009(15) 0.01954(3) 0.0206(3) Uani 1 1 d . . .
O2 O 0.43757(5) 0.26079(15) 0.09157(3) 0.0208(3) Uani 1 1 d . . .
O3 O 0.04831(5) 0.19782(16) 0.15459(3) 0.0248(3) Uani 1 1 d . . .
O4 O 0.35777(5) 0.36447(14) 0.04152(3) 0.0193(3) Uani 1 1 d . . .
O5 O 0.12832(5) 0.12794(15) 0.20692(3) 0.0232(3) Uani 1 1 d . . .
O6 O 0.33115(5) 0.09686(15) 0.23127(3) 0.0224(3) Uani 1 1 d . . .
O7 O 0.06504(5) 0.37497(16) 0.04873(3) 0.0239(3) Uani 1 1 d . . .
O8 O 0.41966(5) 0.13056(15) 0.19975(3) 0.0221(3) Uani 1 1 d . . .
C9 C 0.24376(7) 0.0857(2) 0.05093(4) 0.0170(3) Uani 1 1 d . . .
H9 H 0.2392 -0.0215 0.0575 0.020 Uiso 1 1 calc R U .
C10 C 0.20324(7) 0.3355(2) 0.03153(4) 0.0172(3) Uani 1 1 d . . .
C11 C 0.12146(7) -0.0762(2) 0.15136(4) 0.0196(4) Uani 1 1 d . . .
H11A H 0.0911 -0.0799 0.1645 0.024 Uiso 1 1 calc R U .
H11B H 0.1248 -0.1844 0.1423 0.024 Uiso 1 1 calc R U .
C12 C 0.28099(7) -0.0508(2) 0.18570(4) 0.0181(3) Uani 1 1 d . . .
C13 C 0.22993(7) 0.1183(2) 0.21857(4) 0.0210(4) Uani 1 1 d . . .
C14 C 0.34751(7) -0.0346(2) 0.12226(4) 0.0177(3) Uani 1 1 d . . .
H14 H 0.3203 -0.1145 0.1142 0.021 Uiso 1 1 calc R U .
C15 C 0.17732(7) -0.0322(2) 0.17294(4) 0.0184(3) Uani 1 1 d . . .
C16 C 0.34999(7) 0.0386(2) 0.06414(4) 0.0174(3) Uani 1 1 d . . .
H16A H 0.3398 -0.0748 0.0593 0.021 Uiso 1 1 calc R U .
H16B H 0.3811 0.0672 0.0526 0.021 Uiso 1 1 calc R U .
C17 C 0.22876(7) -0.0929(2) 0.16706(4) 0.0185(3) Uani 1 1 d . . .
H17 H 0.2282 -0.1656 0.1497 0.022 Uiso 1 1 calc R U .
C18 C 0.42845(7) 0.1977(2) 0.14578(4) 0.0205(4) Uani 1 1 d . . .
C19 C 0.28046(7) 0.0560(2) 0.21099(4) 0.0193(4) Uani 1 1 d . . .
C20 C 0.11289(7) 0.1324(2) 0.06958(4) 0.0186(3) Uani 1 1 d . . .
C21 C 0.19530(7) 0.1772(2) 0.04036(4) 0.0166(3) Uani 1 1 d . . .
C22 C 0.33639(7) -0.1192(2) 0.17844(4) 0.0191(3) Uani 1 1 d . . .
H22A H 0.3637 -0.1314 0.1989 0.023 Uiso 1 1 calc R U .
H22B H 0.3290 -0.2269 0.1688 0.023 Uiso 1 1 calc R U .
C23 C 0.25720(7) 0.4026(2) 0.03278(4) 0.0176(3) Uani 1 1 d . . .
C24 C 0.41110(7) 0.1730(2) 0.11256(4) 0.0185(3) Uani 1 1 d . . .
C25 C 0.10488(7) 0.0426(2) 0.12390(4) 0.0184(3) Uani 1 1 d . . .
C26 C 0.17888(7) 0.0729(2) 0.19892(4) 0.0197(4) Uani 1 1 d . . .
C27 C 0.30439(7) 0.3033(2) 0.04298(4) 0.0167(3) Uani 1 1 d . . .
C28 C 0.40289(7) 0.1037(2) 0.16673(4) 0.0191(3) Uani 1 1 d . . .
C29 C 0.13636(7) 0.1061(2) 0.03884(4) 0.0188(3) Uani 1 1 d . . .
H29A H 0.1101 0.1548 0.0205 0.023 Uiso 1 1 calc R U .
H29B H 0.1380 -0.0104 0.0347 0.023 Uiso 1 1 calc R U .
C30 C 0.07034(7) 0.1756(2) 0.12648(4) 0.0213(4) Uani 1 1 d . . .
C31 C 0.26424(8) 0.5743(2) 0.02317(4) 0.0214(4) Uani 1 1 d . . .
H31A H 0.2666 0.6434 0.0422 0.032 Uiso 1 1 calc R U .
H31B H 0.2315 0.6063 0.0069 0.032 Uiso 1 1 calc R U .
H31C H 0.2991 0.5849 0.0142 0.032 Uiso 1 1 calc R U .
C32 C 0.37034(7) 0.0584(2) 0.10022(4) 0.0171(3) Uani 1 1 d . . .
C33 C 0.29866(7) 0.1442(2) 0.05223(4) 0.0154(3) Uani 1 1 d . . .
C34 C 0.36300(7) -0.0152(2) 0.15561(4) 0.0177(3) Uani 1 1 d . . .
C35 C 0.12534(7) 0.0247(2) 0.09503(4) 0.0182(3) Uani 1 1 d . . .
H35 H 0.1487 -0.0649 0.0927 0.022 Uiso 1 1 calc R U .
C36 C 0.05568(7) 0.2867(2) 0.10155(4) 0.0230(4) Uani 1 1 d . . .
C37 C 0.07865(7) 0.2641(2) 0.07354(4) 0.0209(4) Uani 1 1 d . . .
C38 C 0.42522(8) 0.2722(3) 0.26070(5) 0.0318(5) Uani 1 1 d . . .
H38A H 0.4017 0.3053 0.2763 0.048 Uiso 1 1 calc R U .
H38B H 0.4509 0.3597 0.2574 0.048 Uiso 1 1 calc R U .
H38C H 0.4476 0.1778 0.2689 0.048 Uiso 1 1 calc R U .
C39 C 0.34296(9) 0.3960(3) 0.19959(6) 0.0371(5) Uani 1 1 d . . .
H39A H 0.3182 0.3579 0.1800 0.056 Uiso 1 1 calc R U .
H39B H 0.3715 0.4693 0.1938 0.056 Uiso 1 1 calc R U .
H39C H 0.3201 0.4524 0.2132 0.056 Uiso 1 1 calc R U .
C40 C 0.01597(8) 0.4242(3) 0.10426(5) 0.0325(5) Uani 1 1 d . . .
H40A H -0.0086 0.3967 0.1197 0.049 Uiso 1 1 calc R U .
H40B H -0.0075 0.4454 0.0831 0.049 Uiso 1 1 calc R U .
H40C H 0.0382 0.5200 0.1117 0.049 Uiso 1 1 calc R U .
C41 C 0.47361(8) 0.3189(3) 0.15852(5) 0.0296(4) Uani 1 1 d . . .
H41A H 0.4957 0.3442 0.1417 0.044 Uiso 1 1 calc R U .
H41B H 0.4988 0.2748 0.1774 0.044 Uiso 1 1 calc R U .
H41C H 0.4556 0.4167 0.1647 0.044 Uiso 1 1 calc R U .
C42 C 0.07020(9) 0.6582(3) 0.01371(6) 0.0434(6) Uani 1 1 d . . .
H42A H 0.0963 0.7328 0.0059 0.065 Uiso 1 1 calc R U .
H42B H 0.0453 0.7174 0.0256 0.065 Uiso 1 1 calc R U .
H42C H 0.0471 0.6035 -0.0047 0.065 Uiso 1 1 calc R U .
C43 C 0.12812(10) 0.4441(3) 0.18044(5) 0.0354(5) Uani 1 1 d . . .
H43A H 0.1495 0.4858 0.2008 0.053 Uiso 1 1 calc R U .
H43B H 0.1027 0.5276 0.1697 0.053 Uiso 1 1 calc R U .
H43C H 0.1547 0.4118 0.1665 0.053 Uiso 1 1 calc R U .
C44 C 0.15260(10) 0.5862(3) 0.07907(5) 0.0371(5) Uani 1 1 d . . .
H44A H 0.1724 0.4972 0.0914 0.056 Uiso 1 1 calc R U .
H44B H 0.1267 0.6369 0.0916 0.056 Uiso 1 1 calc R U .
H44C H 0.1804 0.6651 0.0745 0.056 Uiso 1 1 calc R U .
C45 C 0.23105(8) 0.2276(2) 0.24719(5) 0.0279(4) Uani 1 1 d . . .
H45A H 0.2424 0.3354 0.2417 0.042 Uiso 1 1 calc R U .
H45B H 0.2583 0.1866 0.2656 0.042 Uiso 1 1 calc R U .
H45C H 0.1931 0.2319 0.2528 0.042 Uiso 1 1 calc R U .
C46 C 0.46667(8) 0.4903(3) 0.04965(5) 0.0362(5) Uani 1 1 d . . .
H46A H 0.4710 0.4158 0.0323 0.054 Uiso 1 1 calc R U .
H46B H 0.5026 0.4972 0.0650 0.054 Uiso 1 1 calc R U .
H46C H 0.4565 0.5965 0.0405 0.054 Uiso 1 1 calc R U .
C47 C 0.03317(9) 0.3052(3) 0.21495(5) 0.0355(5) Uani 1 1 d . . .
H47A H 0.0123 0.2061 0.2173 0.053 Uiso 1 1 calc R U .
H47B H 0.0065 0.3883 0.2053 0.053 Uiso 1 1 calc R U .
H47C H 0.0529 0.3407 0.2362 0.053 Uiso 1 1 calc R U .
C48 C 0.38430(11) 0.5626(3) 0.09752(5) 0.0423(6) Uani 1 1 d . . .
H48A H 0.3684 0.6563 0.0851 0.063 Uiso 1 1 calc R U .
H48B H 0.4159 0.5961 0.1144 0.063 Uiso 1 1 calc R U .
H48C H 0.3548 0.5119 0.1074 0.063 Uiso 1 1 calc R U .
N1 N 0.2359(5) 0.2759(14) 0.1289(3) 0.068(3) Uiso 0.23 1 d . . P
N2 N 0.2656(6) 0.3273(18) 0.1218(3) 0.088(4) Uiso 0.23 1 d . . P

loop_
_atom_site_aniso_label
_atom_site_aniso_U_11
_atom_site_aniso_U_22
_atom_site_aniso_U_33
_atom_site_aniso_U_23
_atom_site_aniso_U_13
_atom_site_aniso_U_12
Si1 0.0201(2) 0.0242(3) 0.0200(2) -0.0003(2) 0.00089(19) -0.0009(2)
Si2 0.0212(2) 0.0199(2) 0.0190(2) 0.00171(19) 0.00072(18) -0.00266(19)
Si3 0.0236(3) 0.0204(3) 0.0271(3) 0.0043(2) 0.0037(2) 0.0063(2)
Si4 0.0242(3) 0.0258(3) 0.0234(3) -0.0013(2) 0.0108(2) 0.0023(2)
O1 0.0195(6) 0.0203(6) 0.0208(6) 0.0032(5) 0.0007(5) 0.0032(5)
O2 0.0176(6) 0.0246(7) 0.0203(6) 0.0044(5) 0.0037(5) -0.0009(5)
O3 0.0207(6) 0.0324(7) 0.0232(7) -0.0005(6) 0.0088(5) 0.0021(5)
O4 0.0175(6) 0.0207(6) 0.0193(6) 0.0024(5) 0.0022(5) -0.0029(5)
O5 0.0208(6) 0.0267(7) 0.0243(7) -0.0019(5) 0.0096(5) 0.0005(5)
O6 0.0213(6) 0.0284(7) 0.0164(6) -0.0001(5) 0.0003(5) -0.0022(5)
O7 0.0185(6) 0.0278(7) 0.0245(7) 0.0058(5) 0.0014(5) 0.0050(5)
O8 0.0200(6) 0.0297(7) 0.0152(6) 0.0009(5) -0.0005(5) -0.0001(5)
C9 0.0229(8) 0.0142(8) 0.0135(8) 0.0000(6) 0.0025(6) -0.0007(7)
C10 0.0195(8) 0.0180(8) 0.0130(8) -0.0008(6) 0.0004(6) 0.0028(7)
C11 0.0189(8) 0.0203(9) 0.0203(9) -0.0016(7) 0.0056(7) -0.0040(7)
C12 0.0213(8) 0.0177(8) 0.0159(8) 0.0052(7) 0.0045(6) 0.0008(7)
C13 0.0249(9) 0.0204(9) 0.0183(8) 0.0003(7) 0.0056(7) -0.0025(7)
C14 0.0159(8) 0.0158(8) 0.0208(8) 0.0001(7) 0.0021(6) 0.0036(6)
C15 0.0201(8) 0.0163(8) 0.0192(8) 0.0029(7) 0.0049(6) -0.0018(7)
C16 0.0190(8) 0.0170(8) 0.0166(8) 0.0004(6) 0.0047(6) 0.0006(6)
C17 0.0248(9) 0.0149(8) 0.0163(8) 0.0017(7) 0.0054(7) -0.0009(7)
C18 0.0143(8) 0.0239(9) 0.0227(9) 0.0023(7) 0.0016(6) 0.0008(7)
C19 0.0207(8) 0.0210(9) 0.0159(8) 0.0034(7) 0.0026(6) -0.0026(7)
C20 0.0144(8) 0.0198(9) 0.0204(9) -0.0014(7) 0.0002(6) -0.0042(6)
C21 0.0184(8) 0.0191(8) 0.0125(8) -0.0017(6) 0.0030(6) -0.0016(7)
C22 0.0218(8) 0.0174(8) 0.0181(8) 0.0023(7) 0.0033(7) 0.0019(7)
C23 0.0221(8) 0.0154(8) 0.0152(8) 0.0000(6) 0.0029(6) -0.0016(7)
C24 0.0150(8) 0.0205(9) 0.0205(8) 0.0045(7) 0.0045(6) 0.0033(7)
C25 0.0156(8) 0.0203(9) 0.0191(8) -0.0006(7) 0.0023(6) -0.0037(7)
C26 0.0200(8) 0.0209(9) 0.0203(9) 0.0010(7) 0.0092(7) 0.0002(7)
C27 0.0172(8) 0.0190(8) 0.0139(8) -0.0016(6) 0.0026(6) -0.0035(6)
C28 0.0168(8) 0.0250(9) 0.0145(8) 0.0021(7) 0.0003(6) 0.0035(7)
C29 0.0182(8) 0.0189(9) 0.0180(8) -0.0013(7) -0.0001(6) -0.0023(7)
C30 0.0166(8) 0.0258(9) 0.0223(9) -0.0015(7) 0.0059(7) -0.0021(7)
C31 0.0244(9) 0.0172(8) 0.0220(9) 0.0038(7) 0.0026(7) -0.0001(7)
C32 0.0163(8) 0.0176(8) 0.0173(8) 0.0018(6) 0.0024(6) 0.0068(6)
C33 0.0179(8) 0.0174(8) 0.0111(7) -0.0012(6) 0.0026(6) 0.0010(6)
C34 0.0169(8) 0.0166(8) 0.0200(8) 0.0028(7) 0.0042(6) 0.0053(6)
C35 0.0150(8) 0.0167(8) 0.0221(9) -0.0017(7) 0.0016(6) -0.0031(6)
C36 0.0168(8) 0.0253(9) 0.0266(9) 0.0000(8) 0.0029(7) 0.0031(7)
C37 0.0165(8) 0.0229(9) 0.0221(9) 0.0023(7) 0.0002(7) -0.0007(7)
C38 0.0265(10) 0.0435(12) 0.0247(10) -0.0100(9) 0.0026(8) -0.0052(9)
C39 0.0339(11) 0.0291(11) 0.0492(13) 0.0091(10) 0.0102(10) 0.0054(9)
C40 0.0266(10) 0.0367(12) 0.0355(11) 0.0035(9) 0.0094(8) 0.0130(9)
C41 0.0232(9) 0.0412(12) 0.0220(9) 0.0044(9) -0.0022(7) -0.0113(8)
C42 0.0343(11) 0.0389(13) 0.0574(15) 0.0232(11) 0.0092(10) 0.0146(10)
C43 0.0450(12) 0.0289(11) 0.0335(11) -0.0016(9) 0.0106(9) -0.0031(9)
C44 0.0467(13) 0.0277(11) 0.0378(12) -0.0114(9) 0.0100(10) -0.0060(9)
C45 0.0267(9) 0.0338(11) 0.0237(9) -0.0087(8) 0.0057(8) -0.0024(8)
C46 0.0254(10) 0.0447(13) 0.0360(11) 0.0162(10) -0.0012(8) -0.0127(9)
C47 0.0353(11) 0.0442(13) 0.0310(11) 0.0002(10) 0.0167(9) 0.0110(10)
C48 0.0589(15) 0.0311(12) 0.0326(12) -0.0072(9) -0.0033(10) 0.0145(11)

loop_
_atom_type_symbol
_atom_type_description
_atom_type_scat_dispersion_real
_atom_type_scat_dispersion_imag
_atom_type_scat_source
C C 0.0033 0.0016 'International Tables Vol C Tables 4.2.6.8 and 6.1.1.4'
H H 0.0000 0.0000 'International Tables Vol C Tables 4.2.6.8 and 6.1.1.4'
N N 0.0061 0.0033 'International Tables Vol C Tables 4.2.6.8 and 6.1.1.4'
O O 0.0106 0.0060 'International Tables Vol C Tables 4.2.6.8 and 6.1.1.4'
Si Si 0.0817 0.0704 'International Tables Vol C Tables 4.2.6.8 and 6.1.1.4'

loop_
_geom_angle_atom_site_label_1
_geom_angle_atom_site_label_2
_geom_angle_atom_site_label_3
_geom_angle
O6 Si1 O8 109.82(7)
O6 Si1 C38 105.42(8)
O8 Si1 C38 106.76(8)
O6 Si1 C39 109.62(9)
O8 Si1 C39 109.76(9)
C38 Si1 C39 115.29(11)
O4 Si2 O2 110.83(7)
O4 Si2 C46 105.32(9)
O2 Si2 C46 105.52(9)
O4 Si2 C48 109.64(9)
O2 Si2 C48 109.28(9)
C46 Si2 C48 116.12(12)
O1 Si3 O7 111.52(7)
O1 Si3 C42 105.71(10)
O7 Si3 C42 106.44(9)
O1 Si3 C44 108.19(9)
O7 Si3 C44 108.65(9)
C42 Si3 C44 116.35(12)
O5 Si4 O3 109.92(7)
O5 Si4 C47 105.72(9)
O3 Si4 C47 105.33(9)
O5 Si4 C43 109.45(9)
O3 Si4 C43 110.23(9)
C47 Si4 C43 115.97(11)
C10 O1 Si3 126.54(11)
C24 O2 Si2 125.70(11)
C30 O3 Si4 124.00(11)
C27 O4 Si2 130.82(11)
C26 O5 Si4 127.96(11)
C19 O6 Si1 125.18(11)
C37 O7 Si3 122.31(11)
C28 O8 Si1 123.32(11)
C21 C9 C33 123.00(16)
O1 C10 C21 119.65(15)
O1 C10 C23 117.72(15)
C21 C10 C23 122.56(15)
C15 C11 C25 112.21(14)
C19 C12 C17 117.48(16)
C19 C12 C22 121.52(15)
C17 C12 C22 120.99(15)
C26 C13 C19 117.41(16)
C26 C13 C45 121.64(16)
C19 C13 C45 120.95(16)
C32 C14 C34 122.72(16)
C17 C15 C26 117.89(16)
C17 C15 C11 120.99(15)
C26 C15 C11 121.11(15)
C32 C16 C33 111.12(13)
C15 C17 C12 122.54(16)
C28 C18 C24 117.57(16)
C28 C18 C41 121.19(16)
C24 C18 C41 121.23(16)
C12 C19 O6 119.93(15)
C12 C19 C13 122.61(16)
O6 C19 C13 117.33(15)
C35 C20 C37 117.69(16)
C35 C20 C29 120.28(16)
C37 C20 C29 122.02(15)
C9 C21 C10 117.33(15)
C9 C21 C29 120.76(15)
C10 C21 C29 121.91(15)
C34 C22 C12 113.12(14)
C10 C23 C27 117.42(15)
C10 C23 C31 121.17(15)
C27 C23 C31 121.41(15)
O2 C24 C32 119.49(15)
O2 C24 C18 118.22(15)
C32 C24 C18 122.22(16)
C35 C25 C30 117.14(16)
C35 C25 C11 120.52(15)
C30 C25 C11 122.31(15)
O5 C26 C13 118.13(15)
O5 C26 C15 119.72(15)
C13 C26 C15 122.05(16)
O4 C27 C33 119.98(15)
O4 C27 C23 117.70(15)
C33 C27 C23 122.17(15)
O8 C28 C34 120.30(15)
O8 C28 C18 117.32(15)
C34 C28 C18 122.37(16)
C20 C29 C21 113.01(13)
O3 C30 C36 117.95(16)
O3 C30 C25 119.40(16)
C36 C30 C25 122.64(16)
C14 C32 C24 117.63(15)
C14 C32 C16 120.81(15)
C24 C32 C16 121.53(15)
C9 C33 C27 117.50(15)
C9 C33 C16 120.56(15)
C27 C33 C16 121.93(14)
C14 C34 C28 117.44(15)
C14 C34 C22 120.40(15)
C28 C34 C22 122.16(15)
C20 C35 C25 122.84(16)
C30 C36 C37 117.40(16)
C30 C36 C40 121.60(17)
C37 C36 C40 120.99(17)
O7 C37 C20 119.74(16)
O7 C37 C36 117.99(16)
C20 C37 C36 122.24(16)

loop_
_geom_bond_atom_site_label_1
_geom_bond_atom_site_label_2
_geom_bond_distance
Si1 O6 1.6540(14)
Si1 O8 1.6587(14)
Si1 C38 1.839(2)
Si1 C39 1.856(2)
Si2 O4 1.6484(13)
Si2 O2 1.6529(14)
Si2 C46 1.836(2)
Si2 C48 1.846(2)
Si3 O1 1.6491(14)
Si3 O7 1.6562(14)
Si3 C42 1.840(2)
Si3 C44 1.859(2)
Si4 O5 1.6529(14)
Si4 O3 1.6568(15)
Si4 C47 1.841(2)
Si4 C43 1.855(2)
O1 C10 1.391(2)
O2 C24 1.387(2)
O3 C30 1.394(2)
O4 C27 1.387(2)
O5 C26 1.391(2)
O6 C19 1.394(2)
O7 C37 1.391(2)
O8 C28 1.395(2)
C9 C21 1.393(2)
C9 C33 1.393(2)
C10 C21 1.396(2)
C10 C23 1.399(2)
C11 C15 1.519(2)
C11 C25 1.522(2)
C12 C19 1.392(2)
C12 C17 1.395(2)
C12 C22 1.524(2)
C13 C26 1.398(2)
C13 C19 1.405(2)
C13 C45 1.510(3)
C14 C32 1.396(2)
C14 C34 1.397(2)
C15 C17 1.394(2)
C15 C26 1.399(2)
C16 C32 1.520(2)
C16 C33 1.522(2)
C18 C28 1.402(2)
C18 C24 1.402(2)
C18 C41 1.507(3)
C20 C35 1.390(2)
C20 C37 1.399(2)
C20 C29 1.519(2)
C21 C29 1.521(2)
C22 C34 1.519(2)
C23 C27 1.404(2)
C23 C31 1.508(2)
C24 C32 1.398(2)
C25 C35 1.400(2)
C25 C30 1.400(2)
C27 C33 1.398(2)
C28 C34 1.398(2)
C30 C36 1.398(3)
C36 C37 1.403(3)
C36 C40 1.508(3)
N1 N2 0.923(15)
